data_7204041
loop_
_publ_author_name
'Millet, P.'
'Bastide, B.'
'Pashchenko, V.'
'Gnatchenko, S.'
'Gapon, V.'
'Ksari, Y.'
'Stepanov, A.'

_publ_section_title
;
 Syntheses, crystal structures and magnetic properties of francisite
 compounds Cu3Bi(SeO3)2O2X (X = Cl, Br and I)
;
_journal_issue 4
_journal_name_full 'Journal of Materials Chemistry'
_journal_page_first 1152
_journal_paper_doi 10.1039/b007920k
_journal_volume 11
_journal_year 2001
_chemical_formula_sum 'Bi Br Cu3 O8 Se2'
_chemical_formula_weight 765.43
_chemical_name_systematic
; 
 ? 
;
_space_group_IT_number 59
_symmetry_space_group_name_Hall '-P 2ab 2a'
_symmetry_space_group_name_H-M 'P m m n :2'
_atom_sites_solution_hydrogens geom
_atom_sites_solution_primary direct
_atom_sites_solution_secondary difmap
_audit_creation_method SHELXL
_cell_angle_alpha 90.00
_cell_angle_beta 90.00
_cell_angle_gamma 90.00
_cell_formula_units_Z 2
_cell_length_a 6.3900(3)
_cell_length_b 9.6940(4)
_cell_length_c 7.2870(3)
_cell_measurement_temperature 293(2)
_cell_volume 451.39(3)
_computing_structure_refinement 'SHELXL-96 (Sheldrick, 1996)'
_computing_structure_solution 'SHELXS-96 (Sheldrick, 1990)'
_diffrn_ambient_temperature 293(2)
_diffrn_radiation_monochromator graphite
_diffrn_radiation_source 'fine-focus sealed tube'
_diffrn_radiation_wavelength 0.56230
_diffrn_reflns_av_R_equivalents 0.1290
_diffrn_reflns_av_sigmaI/netI 0.0524
_diffrn_reflns_limit_h_max 15
_diffrn_reflns_limit_h_min -13
_diffrn_reflns_limit_k_max 23
_diffrn_reflns_limit_k_min -20
_diffrn_reflns_limit_l_max 17
_diffrn_reflns_limit_l_min -13
_diffrn_reflns_number 8082
_diffrn_reflns_theta_max 25.01
_diffrn_reflns_theta_min 2.77
_exptl_absorpt_coefficient_mu 20.942
_exptl_crystal_density_diffrn 5.632
_exptl_crystal_F_000 674
_refine_diff_density_max 2.940
_refine_diff_density_min -3.657
_refine_diff_density_rms 0.617
_refine_ls_extinction_coef 0.0201(16)
_refine_ls_extinction_expression Fc^*^=kFc[1+0.001xFc^2^\l^3^/sin(2\q)]^-1/4^
_refine_ls_extinction_method SHELXL
_refine_ls_goodness_of_fit_all 1.083
_refine_ls_goodness_of_fit_obs 1.070
_refine_ls_matrix_type full
_refine_ls_number_parameters 47
_refine_ls_number_reflns 910
_refine_ls_number_restraints 0
_refine_ls_restrained_S_all 1.083
_refine_ls_restrained_S_obs 1.070
_refine_ls_R_factor_all 0.0358
_refine_ls_R_factor_obs 0.0313
_refine_ls_shift/esd_max 0.000
_refine_ls_shift/esd_mean 0.000
_refine_ls_structure_factor_coef Fsqd
_refine_ls_weighting_details 'w=1/[\s^2^(Fo^2^)+(0.0447P)^2^+1.3193P] where P=(Fo^2^+2Fc^2^)/3'
_refine_ls_weighting_scheme calc
_refine_ls_wR_factor_all 0.0820
_refine_ls_wR_factor_obs 0.0791
_reflns_number_observed 870
_reflns_number_total 910
_reflns_observed_criterion >2sigma(I)
_cod_data_source_file b007920k.txt
_cod_data_source_block shelxl
_cod_depositor_comments
;
The following automatic conversions were performed:

'_refine_ls_weighting_scheme' value 'calc
w=1/[\s^2^(Fo^2^)+(0.0447P)^2^+1.3193P] where P=(Fo^2^+2Fc^2^)/3' was
changed to 'calc'. New tag '_refine_ls_weighting_details' was
created. The value of the new tag was set to
'w=1/[\s^2^(Fo^2^)+(0.0447P)^2^+1.3193P] where P=(Fo^2^+2Fc^2^)/3'.

Automatic conversion script
Id: cif_fix_values 3143 2015-03-26 13:38:13Z robertas 
;
_cod_database_code 7204041

loop_
_symmetry_equiv_pos_as_xyz
'x, y, z'
'-x, y+1/2, -z'
'x+1/2, -y, -z'
'-x+1/2, -y+1/2, z'
'-x, -y, -z'
'x, -y-1/2, z'
'-x-1/2, y, z'
'x-1/2, y-1/2, -z'

loop_
_atom_site_aniso_label
_atom_site_aniso_U_11
_atom_site_aniso_U_22
_atom_site_aniso_U_33
_atom_site_aniso_U_23
_atom_site_aniso_U_13
_atom_site_aniso_U_12
Bi 0.0069(2) 0.00889(18) 0.00956(19) 0.000 0.000 0.000
Se 0.0087(3) 0.0109(3) 0.0096(3) 0.00169(19) 0.000 0.000
Cu1 0.0098(4) 0.0147(4) 0.0137(4) -0.0045(3) 0.0017(3) -0.0054(3)
Cu2 0.0199(6) 0.0097(5) 0.0099(5) 0.000 0.000 0.000
Br 0.0234(5) 0.0238(5) 0.0201(5) 0.000 0.000 0.000
O1 0.007(2) 0.0090(18) 0.011(2) -0.0009(14) 0.000 0.000
O2 0.0130(19) 0.0203(17) 0.0176(19) 0.0069(12) 0.0039(12) 0.0059(14)
O3 0.036(3) 0.012(2) 0.010(2) -0.0012(18) 0.000 0.000

loop_
_atom_site_label
_atom_site_type_symbol
_atom_site_fract_x
_atom_site_fract_y
_atom_site_fract_z
_atom_site_U_iso_or_equiv
_atom_site_thermal_displace_type
_atom_site_occupancy
_atom_site_calc_flag
_atom_site_refinement_flags
_atom_site_disorder_group
Bi Bi 0.2500 0.2500 0.24012(4) 0.00846(14) Uani 1 d S .
Se Se 0.2500 0.55649(6) 0.61157(9) 0.00976(17) Uani 1 d S .
Cu1 Cu 0.0000 0.0000 0.0000 0.0127(2) Uani 1 d S .
Cu2 Cu 0.2500 0.2500 0.79253(18) 0.0132(2) Uani 1 d S .
Br Br 0.2500 0.7500 0.15790(16) 0.0224(2) Uani 1 d S .
O1 O 0.2500 0.1138(5) 0.9916(6) 0.0089(8) Uani 1 d S .
O2 O 0.0410(7) 0.5836(5) 0.7558(5) 0.0169(8) Uani 1 d . .
O3 O 0.2500 0.1159(5) 0.5897(7) 0.0195(11) Uani 1 d S .

loop_
_atom_type_symbol
_atom_type_description
_atom_type_scat_dispersion_real
_atom_type_scat_dispersion_imag
_atom_type_scat_source
Cu Cu 0.3240 0.8257 'International Tables Vol C Tables 4.2.6.8 and 6.1.1.4'
Bi Bi -1.3494 7.2566 'International Tables Vol C Tables 4.2.6.8 and 6.1.1.4'
Se Se 0.2367 1.4831 'International Tables Vol C Tables 4.2.6.8 and 6.1.1.4'
O O 0.0056 0.0036 'International Tables Vol C Tables 4.2.6.8 and 6.1.1.4'
Br Br 0.1811 1.6452 'International Tables Vol C Tables 4.2.6.8 and 6.1.1.4'

loop_
_geom_angle_atom_site_label_1
_geom_angle_atom_site_label_2
_geom_angle_atom_site_label_3
_geom_angle
_geom_angle_site_symmetry_1
_geom_angle_site_symmetry_3
_geom_angle_publ_flag
O1 Bi O1 72.2(2) 1_554 6_564 ?
O1 Bi O2 113.32(11) 1_554 3_566 ?
O1 Bi O2 67.90(10) 6_564 3_566 ?
O1 Bi O2 67.90(10) 1_554 2_546 ?
O1 Bi O2 113.32(12) 6_564 2_546 ?
O2 Bi O2 178.61(16) 3_566 2_546 ?
O1 Bi O2 67.90(10) 1_554 8_656 ?
O1 Bi O2 113.32(11) 6_564 8_656 ?
O2 Bi O2 81.9(2) 3_566 8_656 ?
O2 Bi O2 98.1(2) 2_546 8_656 ?
O1 Bi O2 113.32(12) 1_554 5_566 ?
O1 Bi O2 67.90(10) 6_564 5_566 ?
O2 Bi O2 98.1(2) 3_566 5_566 ?
O2 Bi O2 81.9(2) 2_546 5_566 ?
O2 Bi O2 178.61(16) 8_656 5_566 ?
O1 Bi Cu2 36.09(12) 1_554 1_554 ?
O1 Bi Cu2 36.09(12) 6_564 1_554 ?
O2 Bi Cu2 90.69(8) 3_566 1_554 ?
O2 Bi Cu2 90.69(8) 2_546 1_554 ?
O2 Bi Cu2 90.69(8) 8_656 1_554 ?
O2 Bi Cu2 90.69(8) 5_566 1_554 ?
O3 Se O2 102.12(19) 6_565 . ?
O3 Se O2 102.12(19) 6_565 7_655 ?
O2 Se O2 101.9(3) . 7_655 ?
O1 Cu1 O1 180.0 5_556 1_554 ?
O1 Cu1 O2 84.51(18) 5_556 6_564 ?
O1 Cu1 O2 95.49(18) 1_554 6_564 ?
O1 Cu1 O2 95.49(18) 5_556 2_546 ?
O1 Cu1 O2 84.51(18) 1_554 2_546 ?
O2 Cu1 O2 180.0 6_564 2_546 ?
O1 Cu2 O1 84.6(3) 6_565 . ?
O1 Cu2 O3 96.4(2) 6_565 6_565 ?
O1 Cu2 O3 179.0(2) . 6_565 ?
O1 Cu2 O3 179.0(2) 6_565 . ?
O1 Cu2 O3 96.4(2) . . ?
O3 Cu2 O3 82.7(3) 6_565 . ?
O1 Cu2 Bi 42.30(14) 6_565 1_556 ?
O1 Cu2 Bi 42.30(14) . 1_556 ?
O3 Cu2 Bi 138.67(15) 6_565 1_556 ?
O3 Cu2 Bi 138.67(15) . 1_556 ?
Cu1 O1 Cu1 110.7(2) 1_556 3_556 ?
Cu1 O1 Cu2 113.92(15) 1_556 . ?
Cu1 O1 Cu2 113.92(15) 3_556 . ?
Cu1 O1 Bi 108.02(15) 1_556 1_556 ?
Cu1 O1 Bi 108.02(15) 3_556 1_556 ?
Cu2 O1 Bi 101.6(2) . 1_556 ?
Se O2 Cu1 126.3(2) . 2_556 ?
Se O2 Bi 133.95(19) . 5_566 ?
Cu1 O2 Bi 99.08(16) 2_556 5_566 ?
Se O3 Cu2 125.9(3) 6_565 . ?

loop_
_geom_bond_atom_site_label_1
_geom_bond_atom_site_label_2
_geom_bond_distance
_geom_bond_site_symmetry_2
_geom_bond_publ_flag
Bi O1 2.241(5) 1_554 ?
Bi O1 2.241(5) 6_564 ?
Bi O2 2.462(4) 3_566 ?
Bi O2 2.462(4) 2_546 ?
Bi O2 2.462(4) 8_656 ?
Bi O2 2.462(4) 5_566 ?
Bi Cu2 3.2617(13) 1_554 ?
Se O3 1.679(5) 6_565 ?
Se O2 1.719(4) . ?
Se O2 1.719(4) 7_655 ?
Cu1 O1 1.942(3) 5_556 ?
Cu1 O1 1.942(3) 1_554 ?
Cu1 O2 1.973(3) 6_564 ?
Cu1 O2 1.973(3) 2_546 ?
Cu2 O1 1.962(5) 6_565 ?
Cu2 O1 1.962(5) . ?
Cu2 O3 1.968(5) 6_565 ?
Cu2 O3 1.968(5) . ?
Cu2 Bi 3.2616(13) 1_556 ?
O1 Cu1 1.942(3) 1_556 ?
O1 Cu1 1.942(3) 3_556 ?
O1 Bi 2.241(5) 1_556 ?
O2 Cu1 1.973(3) 2_556 ?
O2 Bi 2.462(4) 5_566 ?
O3 Se 1.679(5) 6_565 ?
